data_1007242
loop_
_publ_author_name
'Laugt, M'
'Durif, A'

_publ_section_title 'Etude systematique des phosphates condenses'
_journal_coden_ASTM SESOLV
_journal_name_full
;
Seminaire de Chimie de l'Etat Solide 1971-72
;
_journal_page_first 157
_journal_page_last 175
_journal_volume 1972
_journal_year 1972
_chemical_formula_structural 'K2 Cu (P O3)4'
_chemical_formula_sum 'Cu K2 O12 P4'
_chemical_name_systematic 'Dipotassium copper catena-phosphate'
_space_group_IT_number 9
_symmetry_cell_setting monoclinic
_symmetry_Int_Tables_number 9
_symmetry_space_group_name_Hall 'C -2yc'
_symmetry_space_group_name_H-M 'C 1 c 1'
_cell_angle_alpha 90
_cell_angle_beta 100.49
_cell_angle_gamma 90
_cell_formula_units_Z 4
_cell_length_a 10.94
_cell_length_b 12.25
_cell_length_c 7.904
_cell_volume 1041.6
_cod_database_code 1007242

loop_
_symmetry_equiv_pos_as_xyz
x,y,z
x,-y,1/2+z
1/2+x,1/2+y,z
1/2+x,1/2-y,1/2+z

loop_
_atom_site_label
_atom_site_type_symbol
_atom_site_symmetry_multiplicity
_atom_site_Wyckoff_symbol
_atom_site_fract_x
_atom_site_fract_y
_atom_site_fract_z
_atom_site_occupancy
_atom_site_attached_hydrogens
_atom_site_calc_flag
K1 K1+ 4 a 0.1676(14) 0.3729(10) 0.0883(28) 1. 0 d
K2 K1+ 4 a 0.3622(18) 0.137(1) 0.9058(31) 1. 0 d
Cu1 Cu2+ 4 a 0.0304(17) 0.1572(4) 0.7507(34) 1. 0 d
P1 P5+ 4 a 0.4168(27) 0.4278(17) 0.8262(41) 1. 0 d
P2 P5+ 4 a 0.1929(22) 0.3388(14) 0.5753(41) 1. 0 d
P3 P5+ 4 a 0.3491(20) 0.1849(9) 0.4267(43) 1. 0 d
P4 P5+ 4 a 0.1408(25) 0.0749(19) 0.1953(43) 1. 0 d
O1 O2- 4 a 0.1125(30) 0.4198(23) 0.4739(60) 1. 0 d
O2 O2- 4 a 0.1702(32) 0.2668(20) 0.7257(60) 1. 0 d
O3 O2- 4 a 0.3107(31) 0.4076(26) 0.6611(60) 1. 0 d
O4 O2- 4 a 0.2377(35) 0.2673(27) 0.446(6) 1. 0 d
O5 O2- 4 a 0.4196(39) 0.2185(27) 0.290(7) 1. 0 d
O6 O2- 4 a 0.4300(35) 0.1513(25) 0.5734(60) 1. 0 d
O7 O2- 4 a 0.2751(46) 0.0751(35) 0.3236(76) 1. 0 d
O8 O2- 4 a 0.152(6) 0.1407(42) 0.046(10) 1. 0 d
O9 O2- 4 a 0.1199(43) -0.0395(32) 0.1574(73) 1. 0 d
O10 O2- 4 a 0.0386(35) 0.1266(25) 0.2650(68) 1. 0 d
O11 O2- 4 a 0.3952(48) 0.3604(35) 0.9691(81) 1. 0 d
O12 O2- 4 a 0.4182(50) 0.5559(35) 0.8376(85) 1. 0 d

loop_
_atom_type_symbol
_atom_type_oxidation_number
K1+ 1.000
Cu2+ 2.000
P5+ 5.000
O2- -2.000
